data_2016169
loop_
_publ_author_name
'Kurakevych, Oleksandr O.'
'Solozhenko, Vladimir L.'

_publ_section_title
;
 Rhombohedral boron subnitride, B~13~N~2~, by X-ray powder diffraction
;
_journal_coeditor_code SQ3084
_journal_issue 9
_journal_name_full 'Acta Crystallographica Section C'
_journal_page_first i80
_journal_page_last i82
_journal_paper_doi 10.1107/S0108270107037353
_journal_volume 63
_journal_year 2007
_chemical_formula_moiety 'B Nx'
_chemical_formula_structural 'B Nx'
_chemical_formula_sum B
_chemical_formula_weight 10.81
_chemical_name_common 'boron-rich nitride'
_chemical_name_systematic ' boron nitride'
_space_group_IT_number 118
_symmetry_cell_setting tetragonal
_symmetry_space_group_name_Hall 'P -4 -2n'
_symmetry_space_group_name_H-M 'P -4 n 2'
_cell_angle_alpha 90.0
_cell_angle_beta 90.0
_cell_angle_gamma 90.0
_cell_formula_units_Z 50
_cell_length_a 8.7979(18)
_cell_length_b 8.7979
_cell_length_c 5.037(3)
_cell_measurement_temperature 297
_cell_volume 389.9(2)
_diffrn_ambient_temperature 297
_diffrn_measurement_device_type 'G3000 TEXT Inel'
_diffrn_radiation_type 'Cu K\a'
_diffrn_radiation_wavelength 1.540598
_exptl_crystal_density_diffrn 2.21
_exptl_crystal_F_000 240
_refine_ls_goodness_of_fit_all 3.97
_refine_ls_matrix_type full
_refine_ls_number_parameters 14
_refine_ls_number_restraints 0
_refine_ls_shift/su_max 0.21
_refine_ls_shift/su_mean 0.07
_reflns_number_total 310
_cod_data_source_file sq3084.cif
_cod_data_source_block phase_2
_cod_original_cell_volume 389.9101
_cod_database_code 2016169
_cod_database_fobs_code 2016169

loop_
_symmetry_equiv_pos_site_id
_symmetry_equiv_pos_as_xyz
1 +x,+y,+z
2 +y,-x,-z
3 -x,-y,+z
4 -y,+x,-z
5 -x+1/2,+y+1/2,+z+1/2
6 +y+1/2,+x+1/2,-z+1/2
7 +x+1/2,-y+1/2,+z+1/2
8 -y+1/2,-x+1/2,-z+1/2

loop_
_atom_site_type_symbol
_atom_site_label
_atom_site_fract_x
_atom_site_fract_y
_atom_site_fract_z
_atom_site_U_iso_or_equiv
_atom_site_thermal_displace_type
_atom_site_occupancy
B B3 0.328 0.095 0.395 0.025 Uiso 1.0
B B4 0.095 0.328 0.395 0.025 Uiso 1.0
B B5 0.223 0.078 0.105 0.025 Uiso 1.0
B B6 0.078 0.223 0.105 0.025 Uiso 1.0
B B7 0.127 0.127 0.395 0.025 Uiso 1.0
B B8 0.25 0.25 -0.078 0.025 Uiso 1.0

loop_
_atom_type_symbol
B

loop_
_cod_related_entry_id
_cod_related_entry_database
_cod_related_entry_code
1 ChemSpider 21535653
